data_2005050
loop_
_publ_author_name
'Aldoshin, S.'
'Chuev, I.'
'Philipenko, O.'
'Pozzo, J. L.'
'Lokshin, V.'
'P\`epe, G.'
'Samat, A.'

_publ_section_title
;
 Photochromic Pyrido-Annelated 2,2-Dimethylchromene
;
_journal_issue 6
_journal_name_full 'Acta Crystallographica Section C'
_journal_page_first 1537
_journal_page_last 1539
_journal_paper_doi 10.1107/S0108270195016192
_journal_volume 52
_journal_year 1996
_chemical_formula_analytical 'C14 H15 N O2'
_chemical_formula_moiety 'C14 H13 N O , H2 O'
_chemical_formula_structural 'C14 H15 N O2'
_chemical_formula_sum 'C14 H15 N O2'
_chemical_formula_weight 229.28
_chemical_name_common Chromene
_chemical_name_systematic
;
8,8-dimethyl-[8H]-pyrano[3,2-f]quinolene
;
_space_group_IT_number 15
_symmetry_cell_setting monoclinic
_symmetry_space_group_name_Hall '-C 2yc'
_symmetry_space_group_name_H-M 'C 1 2/c 1'
_cell_angle_alpha 90.00
_cell_angle_beta 95.05(3)
_cell_angle_gamma 90.00
_cell_formula_units_Z 8
_cell_length_a 23.123(4)
_cell_length_b 11.484(2)
_cell_length_c 9.2200(10)
_cell_measurement_reflns_used 25
_cell_measurement_temperature 293(2)
_cell_measurement_theta_max 20.0
_cell_measurement_theta_min 10.0
_cell_volume 2438.8(7)
_computing_molecular_graphics 'ORTEPII (Johnson, 1976)'
_computing_structure_refinement 'SHELX76 (Sheldrick, 1976)'
_computing_structure_solution 'SHELXS86 (Sheldrick, 1985)'
_diffrn_ambient_temperature 293(2)
_diffrn_measurement_device 'KM-4 diffractometer'
_diffrn_measurement_method \q
_diffrn_radiation_monochromator graphite
_diffrn_radiation_source 'fine-focus sealed tube'
_diffrn_radiation_type MoK\a
_diffrn_radiation_wavelength 0.71069
_diffrn_reflns_av_R_equivalents 0.0605
_diffrn_reflns_av_sigmaI/netI 0.2606
_diffrn_reflns_limit_h_max 25
_diffrn_reflns_limit_h_min -25
_diffrn_reflns_limit_k_max 12
_diffrn_reflns_limit_k_min 0
_diffrn_reflns_limit_l_max 10
_diffrn_reflns_limit_l_min 0
_diffrn_reflns_number 1826
_diffrn_reflns_theta_max 23.03
_diffrn_reflns_theta_min 2.92
_diffrn_standards_decay_% 0
_diffrn_standards_interval_time 60
_diffrn_standards_number 3
_exptl_absorpt_coefficient_mu 0.084
_exptl_absorpt_correction_type none
_exptl_crystal_colour colourless
_exptl_crystal_density_diffrn 1.249
_exptl_crystal_density_method none
_exptl_crystal_description needle
_exptl_crystal_F_000 976
_exptl_crystal_size_max 0.35
_exptl_crystal_size_mid 0.1
_exptl_crystal_size_min 0.05
_refine_diff_density_max 0.174
_refine_diff_density_min -0.175
_refine_ls_extinction_method none
_refine_ls_goodness_of_fit_all 0.957
_refine_ls_goodness_of_fit_obs 1.188
_refine_ls_hydrogen_treatment refall
_refine_ls_matrix_type full
_refine_ls_number_parameters 214
_refine_ls_number_reflns 1700
_refine_ls_number_restraints 0
_refine_ls_restrained_S_all 0.957
_refine_ls_restrained_S_obs 1.188
_refine_ls_R_factor_all 0.0405
_refine_ls_R_factor_obs 0.0405
_refine_ls_shift/esd_max -0.085
_refine_ls_shift/esd_mean 0.04
_refine_ls_structure_factor_coef Fsqd
_refine_ls_weighting_details 'w = 1'
_refine_ls_weighting_scheme calc
_refine_ls_wR_factor_all 0.047
_refine_ls_wR_factor_obs 0.047
_reflns_number_observed 922
_reflns_number_total 1700
_reflns_observed_criterion refl_obs_if_I_>_2.0_sigma(I)
_cod_data_source_file pa1202.cif
_cod_data_source_block aldoshin_structure
_cod_depositor_comments
;
 Adding the _atom_site_type_symbol data item.

 Antanas Vaitkus,
 2017-08-14

 Changing the _atom_site_occupancy data item value from '.' to '1'
 for all fully occupied atom sites.

 Antanas Vaitkus,
 2017-02-10

The following automatic conversions were performed:

'_refine_ls_weighting_scheme' value 'calc w = 1' was changed to
'calc'. New tag '_refine_ls_weighting_details' was created. The value
of the new tag was set to 'w = 1'.

Automatic conversion script
Id: cif_fix_values 3143 2015-03-26 13:38:13Z robertas 
;
_cod_original_sg_symbol_H-M 'C 2/c'
_cod_database_code 2005050

loop_
_symmetry_equiv_pos_as_xyz
'x, y, z'
'x, -y, z+1/2'
'x+1/2, y+1/2, z'
'x+1/2, -y+1/2, z+1/2'
'-x, -y, -z'
'-x, y, -z-1/2'
'-x+1/2, -y+1/2, -z'
'-x+1/2, y+1/2, -z-1/2'

loop_
_atom_site_aniso_label
_atom_site_aniso_U_11
_atom_site_aniso_U_22
_atom_site_aniso_U_33
_atom_site_aniso_U_12
_atom_site_aniso_U_13
_atom_site_aniso_U_23
O1 0.0408(12) 0.0624(12) 0.0497(12) 0.0098(9) 0.0040(9) -0.0039(9)
N1 0.0430(15) 0.066(2) 0.056(2) -0.0143(13) 0.0016(11) -0.0003(12)
C1 0.039(2) 0.055(2) 0.058(2) -0.0049(14) 0.0138(13) -0.0046(12)
C2 0.053(2) 0.055(2) 0.063(2) 0.006(2) 0.017(2) -0.0070(15)
C3 0.054(2) 0.049(2) 0.058(2) 0.0103(15) 0.0130(15) 0.0001(14)
C4 0.047(2) 0.0353(13) 0.0371(15) 0.0012(12) 0.0091(12) 0.0033(11)
C5 0.037(2) 0.0402(14) 0.039(2) -0.0030(12) 0.0062(11) 0.0009(11)
C6 0.045(2) 0.0415(15) 0.048(2) 0.0050(13) 0.0056(13) 0.0001(12)
C7 0.044(2) 0.0388(15) 0.053(2) 0.0015(14) 0.0110(14) -0.0042(13)
C8 0.038(2) 0.0399(14) 0.047(2) -0.0097(13) 0.0073(12) 0.0018(12)
C9 0.049(2) 0.0376(14) 0.0366(15) -0.0047(12) 0.0075(12) 0.0053(12)
C10 0.063(2) 0.053(2) 0.049(2) 0.0006(14) 0.004(2) 0.016(2)
C11 0.063(2) 0.075(2) 0.054(2) -0.003(2) -0.008(2) 0.026(2)
C12 0.049(2) 0.080(2) 0.053(2) -0.015(2) 0.000(2) 0.008(2)
C13 0.056(2) 0.070(2) 0.084(3) -0.018(2) 0.011(2) 0.004(2)
C14 0.045(2) 0.075(3) 0.085(3) -0.009(2) 0.007(2) -0.012(2)
OW 0.057(2) 0.097(2) 0.075(2) -0.0068(14) 0.0030(13) 0.008(2)

loop_
_atom_site_label
_atom_site_type_symbol
_atom_site_Wyckoff_symbol
_atom_site_fract_x
_atom_site_fract_y
_atom_site_fract_z
_atom_site_U_iso_or_equiv
_atom_site_thermal_displace_type
_atom_site_occupancy
O1 O d 0.13782(7) 0.3792(2) -0.5006(2) 5.10(6) Uani 1
N1 N d 0.37017(10) 0.4032(2) -0.3021(3) 5.53(7) Uani 1
C1 C d 0.09437(11) 0.3439(2) -0.4023(3) 5.01(8) Uani 1
C2 C d 0.11662(13) 0.2425(3) -0.3133(3) 5.66(8) Uani 1
C3 C d 0.17315(13) 0.2287(3) -0.2759(3) 5.29(8) Uani 1
C4 C d 0.21455(11) 0.3095(2) -0.3308(3) 3.95(7) Uani 1
C5 C d 0.19473(10) 0.3808(2) -0.4437(3) 3.86(7) Uani 1
C6 C d 0.23234(12) 0.4556(2) -0.5143(3) 4.46(7) Uani 1
C7 C d 0.28952(12) 0.4602(2) -0.4667(3) 4.48(7) Uani 1
C8 C d 0.31239(11) 0.3916(2) -0.3474(3) 4.15(7) Uani 1
C9 C d 0.27493(11) 0.3148(2) -0.2792(3) 4.08(7) Uani 1
C10 C d 0.30027(14) 0.2458(3) -0.1635(3) 5.49(8) Uani 1
C11 C d 0.3584(2) 0.2592(3) -0.1203(4) 6.52(10) Uani 1
C12 C d 0.39126(15) 0.3392(3) -0.1903(3) 6.07(9) Uani 1
C13 C d 0.0828(2) 0.4479(3) -0.3066(5) 6.95(10) Uani 1
C14 C d 0.04104(15) 0.3123(4) -0.5049(5) 6.81(10) Uani 1
OW O d 0.46867(12) 0.5390(3) -0.3869(3) 7.64(8) Uani 1
H2 H . 0.085(2) 0.186(4) -0.249(5) . . 1
H3 H . 0.188(2) 0.166(3) -0.190(4) . . 1
H6 H . 0.215(1) 0.503(2) -0.602(3) . . 1
H7 H . 0.318(1) 0.518(3) -0.515(3) . . 1
H10 H . 0.274(1) 0.189(3) -0.096(3) . . 1
H11 H . 0.375(2) 0.222(3) -0.035(4) . . 1
H12 H . 0.435(1) 0.345(2) -0.158(3) . . 1
H13 H . 0.066(1) 0.512(3) -0.375(3) . . 1
H131 H . 0.117(2) 0.474(3) -0.235(4) . . 1
H132 H . 0.052(1) 0.418(2) -0.229(3) . . 1
H14 H . 0.030(1) 0.379(3) -0.560(4) . . 1
H141 H . 0.009(2) 0.295(3) -0.445(4) . . 1
H142 H . 0.049(1) 0.241(3) -0.562(4) . . 1
HW1 H . 0.440(2) 0.502(4) -0.388(5) . . 1
HW2 H . 0.491(3) 0.539(5) -0.307(3) . . 1

loop_
_atom_type_symbol
_atom_type_scat_dispersion_real
_atom_type_scat_dispersion_imag
_atom_type_scat_source
C .0033 .0016 International_Tables_Vol_C_Tables_4.2.6.8_and_6.1.1.4
H .0000 .0000 International_Tables_Vol_C_Tables_4.2.6.8_and_6.1.1.4
N .0061 .0033 International_Tables_Vol_C_Tables_4.2.6.8_and_6.1.1.4
O .0106 .0060 International_Tables_Vol_C_Tables_4.2.6.8_and_6.1.1.4

loop_
_geom_angle_atom_site_label_1
_geom_angle_atom_site_label_2
_geom_angle_atom_site_label_3
_geom_angle
_geom_angle_publ_flag
C5 O1 C1 116.9(2) yes
C12 N1 C8 117.8(3) yes
O1 C1 C2 109.5(2) yes
O1 C1 C13 107.8(2) yes
C2 C1 C13 111.3(3) yes
O1 C1 C14 104.0(2) yes
C2 C1 C14 112.0(3) yes
C13 C1 C14 111.8(3) yes
C3 C2 C1 121.2(3) yes
C2 C3 C4 119.7(3) yes
C5 C4 C9 118.4(2) yes
C5 C4 C3 117.3(2) yes
C9 C4 C3 124.2(2) yes
C4 C5 O1 121.8(2) yes
C4 C5 C6 122.1(2) yes
O1 C5 C6 116.0(2) yes
C7 C6 C5 119.6(3) yes
C6 C7 C8 121.0(2) yes
N1 C8 C7 118.0(2) yes
N1 C8 C9 122.8(2) yes
C7 C8 C9 119.2(2) yes
C10 C9 C8 117.0(3) yes
C10 C9 C4 123.5(2) yes
C8 C9 C4 119.5(2) yes
C11 C10 C9 119.0(3) yes
C10 C11 C12 120.0(3) yes
N1 C12 C11 123.4(3) yes

loop_
_geom_bond_atom_site_label_1
_geom_bond_atom_site_label_2
_geom_bond_distance
_geom_bond_publ_flag
O1 C5 1.373(3) yes
O1 C1 1.468(3) yes
N1 C12 1.323(4) yes
N1 C8 1.371(3) yes
C1 C2 1.490(4) yes
C1 C13 1.523(4) yes
C1 C14 1.530(4) yes
C2 C3 1.332(4) yes
C3 C4 1.455(4) yes
C4 C5 1.371(4) yes
C4 C9 1.436(4) yes
C5 C6 1.420(4) yes
C6 C7 1.357(4) yes
C7 C8 1.417(4) yes
C8 C9 1.421(4) yes
C9 C10 1.414(4) yes
C10 C11 1.378(4) yes
C11 C12 1.387(5) yes

loop_
_cod_related_entry_id
_cod_related_entry_database
_cod_related_entry_code
1 ChemSpider 21138298
